data_1536969
loop_
_publ_author_name
'Zaremba, V.I.'
'Muts, I.R.'
'Hoffmann, R.D.'
'Poettgen, R.'

_publ_section_title
;
 (Cu7) cluster in Sr Cu7 In6 - synthesis and structure refinement of a
 twinned crystal
;
_journal_name_full 'Zeitschrift fuer Anorganische und Allgemeine Chemie'
_journal_page_first 2330
_journal_page_last 2336
_journal_volume 629
_journal_year 2003
_chemical_formula_sum 'Cu7 In6 Sr'
_chemical_name_systematic 'Sr Cu7 In6'
_space_group_IT_number 58
_symmetry_space_group_name_Hall '-P 2 2n'
_symmetry_space_group_name_H-M 'P n n m'
_cell_angle_alpha 90
_cell_angle_beta 90
_cell_angle_gamma 90
_cell_formula_units_Z 8
_cell_length_a 12.617
_cell_length_b 12.617
_cell_length_c 12.714
_cell_volume 2023.925
_citation_journal_id_ASTM ZAACAB
_cod_data_source_file Zaremba_ZAACAB_2003_1116.cif
_cod_data_source_block Cu7In6Sr1
_cod_original_formula_sum 'Cu7 In6 Sr1'
_cod_database_code 1536969

loop_
_symmetry_equiv_pos_as_xyz
x,y,z
-x,-y,z
x+1/2,-y+1/2,-z+1/2
-x+1/2,y+1/2,-z+1/2
-x,-y,-z
x,y,-z
-x-1/2,y-1/2,z-1/2
x-1/2,-y-1/2,z-1/2

loop_
_atom_site_label
_atom_site_type_symbol
_atom_site_fract_x
_atom_site_fract_y
_atom_site_fract_z
_atom_site_occupancy
_atom_site_U_iso_or_equiv
In1 In 0.0678 0.1129 0.5 1 0.0
Sr1 Sr 0 0 0.2475 1 0.0
Cu5 Cu 0.5783 0.1427 0 1 0.0
Cu1 Cu 0.2506 0.7399 0 1 0.0
Cu2 Cu 0.2481 0.2388 0 1 0.0
Cu4 Cu 0.8579 0.5861 0 1 0.0
In2 In 0.1171 0.5604 0.5 1 0.0
Cu3 Cu 0.9182 0.1516 0 1 0.0
In8 In 0.9339 0.2505 0.636 1 0.0
Sr2 Sr 0.5 0 0.7512 1 0.0
In7 In 0.0628 0.2486 0.863 1 0.0
In5 In 0.2504 0.91801 0.13457 1 0.0
Cu9 Cu 0.7516 0.86811 0.8291 1 0.0
In3 In 0.4315 0.1149 0.5 1 0.0
In4 In 0.1148 0.0615 0 1 0.0
In6 In 0.7496 0.95342 0.36134 1 0.0
Cu7 Cu 0.6433 0.2649 0.1717 1 0.0
Cu8 Cu 0.3528 0.2353 0.328 1 0.0
Cu6 Cu 0.8541 0.088 0.5 1 0.0
Cu10 Cu 0.252 0.84155 0.6723 1 0.0
